data_7123370
loop_
_publ_author_name
'Yadav, Ravi'
'Simler, Thomas'
'Gamer, Michael T.'
'K\"oppe, Ralf'
'Roesky, Peter W.'

_publ_section_title
;
 Rhenium is different: CO tetramerization induced by a divalent lanthanide
 complex in rhenium carbonyls
;
_journal_name_full 'Chemical Communications'
_journal_paper_doi 10.1039/C9CC02350J
_journal_year 2019
_chemical_formula_moiety '2(C58 H76 Mn2 O12 Sm2), 3(C4 H8 O)'
_chemical_formula_sum 'C128 H176 Mn4 O27 Sm4'
_chemical_formula_weight 2967.84
_space_group_crystal_system triclinic
_space_group_IT_number 2
_space_group_name_Hall '-P 1'
_space_group_name_H-M_alt 'P -1'
_symmetry_space_group_name_Hall '-P 1'
_symmetry_space_group_name_H-M 'P -1'
_atom_sites_solution_hydrogens geom
_atom_sites_solution_primary dual
_audit_creation_date 2018-10-26
_audit_creation_method
;
Olex2 1.2
(compiled 2018.05.29 svn.r3508 for OlexSys, GUI svn.r5506)
;
_audit_update_record
;
2019-03-22 deposited with the CCDC.    2019-04-18 downloaded from the CCDC.
;
_cell_angle_alpha 101.808(3)
_cell_angle_beta 94.242(3)
_cell_angle_gamma 90.676(3)
_cell_formula_units_Z 1
_cell_length_a 12.6229(4)
_cell_length_b 12.8766(4)
_cell_length_c 20.6420(7)
_cell_measurement_reflns_used 24925
_cell_measurement_temperature 150
_cell_measurement_theta_max 29.54
_cell_measurement_theta_min 1.62
_cell_volume 3273.91(19)
_computing_cell_refinement
;
X-Area Recipe 1.33.0.0 (STOE, 2015)
PLATON (A.L.Spek, 2009)
;
_computing_data_collection
;
X-Area WinXpose 2.0.22.0 (STOE, 2016)
;
_computing_data_reduction
;
X-Area Integrate 1.73.1.0 (STOE, 2018)
PLATON (A.L.Spek, 2009)
;
_computing_molecular_graphics 'Diamond 4, Olex2 (Dolomanov et al., 2009)'
_computing_publication_material
;
STOE & Cie GmbH, X-Area, software package for collecting single-crystal or
multi-domain crystal data on STOE area-detector diffractometers, for image 
processing, for the correction and scaling of reflection intensities and 
for outlier rejection, version 1.84, Darmstadt 2018
MS Word (Microsoft)
Olex2 (Dolomanov et al., 2009)
;
_computing_structure_refinement 'SHELXL-2018/3 (Sheldrick, 2015)'
_computing_structure_solution 'SHELXS-2018/3 (Sheldrick, 2015)'
_diffrn_ambient_temperature 150
_diffrn_detector 'image plate (34 cm diameter)'
_diffrn_detector_area_resol_mean 6.67
_diffrn_detector_type 'STOE Imaging Plate'
_diffrn_measured_fraction_theta_full 0.998
_diffrn_measured_fraction_theta_max 0.991
_diffrn_measurement_details
;
 210 frames, detector distance = 100 mm
;
_diffrn_measurement_device '2-circle diffractometer'
_diffrn_measurement_device_type 'STOE IPDS II'
_diffrn_measurement_method 'rotation method, \w scans'
_diffrn_radiation_collimation '0.5 mm diameter, multiple pinhole'
_diffrn_radiation_monochromator 'plane graphite'
_diffrn_radiation_polarisn_norm 0
_diffrn_radiation_probe x-ray
_diffrn_radiation_type MoK\a
_diffrn_radiation_wavelength 0.71073
_diffrn_reflns_av_R_equivalents 0.0591
_diffrn_reflns_av_unetI/netI 0.0895
_diffrn_reflns_Laue_measured_fraction_full 0.998
_diffrn_reflns_Laue_measured_fraction_max 0.991
_diffrn_reflns_limit_h_max 17
_diffrn_reflns_limit_h_min -15
_diffrn_reflns_limit_k_max 17
_diffrn_reflns_limit_k_min -17
_diffrn_reflns_limit_l_max 28
_diffrn_reflns_limit_l_min -28
_diffrn_reflns_number 34794
_diffrn_reflns_point_group_measured_fraction_full 0.998
_diffrn_reflns_point_group_measured_fraction_max 0.991
_diffrn_reflns_theta_full 26.000
_diffrn_reflns_theta_max 29.517
_diffrn_reflns_theta_min 1.616
_diffrn_source 'sealed X-ray tube, 12 x 0.4 mm long-fine focus'
_diffrn_source_current 40
_diffrn_source_power 2.000
_diffrn_source_voltage 50
_exptl_absorpt_coefficient_mu 2.203
_exptl_absorpt_correction_T_max 0.6789
_exptl_absorpt_correction_T_min 0.5637
_exptl_absorpt_correction_type integration
_exptl_absorpt_process_details
;
STOE X-Red32, absorption correction by Gaussian integration, analogous to
P. Coppens, "The Evaluation of Absorption and Extinction in Single-Crystal
Structure Analysis", published in: F. R. Ahmed (Editor), "Crystallographic
Computing", Munksgaard, Copenhagen (1970), 255 - 270.
;
_exptl_crystal_colour orange
_exptl_crystal_colour_primary orange
_exptl_crystal_density_diffrn 1.505
_exptl_crystal_description rod
_exptl_crystal_F_000 1508
_exptl_crystal_size_max 0.499
_exptl_crystal_size_mid 0.233
_exptl_crystal_size_min 0.069
_refine_diff_density_max 1.580
_refine_diff_density_min -1.262
_refine_diff_density_rms 0.138
_refine_ls_extinction_method none
_refine_ls_goodness_of_fit_ref 0.953
_refine_ls_hydrogen_treatment constr
_refine_ls_matrix_type full
_refine_ls_number_parameters 753
_refine_ls_number_reflns 18120
_refine_ls_number_restraints 110
_refine_ls_restrained_S_all 0.954
_refine_ls_R_factor_all 0.0806
_refine_ls_R_factor_gt 0.0446
_refine_ls_shift/su_max 0.002
_refine_ls_shift/su_mean 0.000
_refine_ls_structure_factor_coef Fsqd
_refine_ls_weighting_details 'w=1/[\s^2^(Fo^2^)+(0.0552P)^2^] where P=(Fo^2^+2Fc^2^)/3'
_refine_ls_weighting_scheme calc
_refine_ls_wR_factor_gt 0.0986
_refine_ls_wR_factor_ref 0.1084
_reflns_Friedel_coverage 0.000
_reflns_number_gt 12194
_reflns_number_total 18120
_reflns_threshold_expression 'I > 2\s(I)'
_cod_data_source_file c9cc02350j2.cif
_cod_data_source_block ry347
_cod_database_code 7123370
_shelx_shelxl_version_number 2018/3
_shelx_space_group_comment
;
The symmetry employed for this shelxl refinement is uniquely defined
by the following loop, which should always be used as a source of
symmetry information in preference to the above space-group names.
They are only intended as comments.
;
_shelx_estimated_absorpt_t_max 0.863
_shelx_estimated_absorpt_t_min 0.406
_olex2_refinement_description
;
1. Fixed Uiso
 At 1.2 times of:
  All C(H,H) groups, All C(H,H,H,H) groups
 At 1.5 times of:
  All C(H,H,H) groups
2. Restrained distances
 C40-H50F
 2.4 with sigma of 0.02
 C59-C60 \\sim C60-C61 \\sim C61-C62
 with sigma of 0.02
 C60-C62 \\sim C59-C61
 with sigma of 0.04
3. Uiso/Uaniso restraints and constraints
O12 \\sim C55B \\sim C56 \\sim C57B \\sim C58B: within 2A with sigma of 0.02
and sigma for terminal atoms of 0.04
O12 \\sim C55A \\sim C56 \\sim C57A \\sim C58A: within 2A with sigma of 0.005
and sigma for terminal atoms of 0.01
C59 \\sim C60 \\sim C61 \\sim C62: within 2A with sigma of 0.04 and sigma for
terminal atoms of 0.08
O13 \\sim C59 \\sim C60 \\sim C61 \\sim C62: within 2A with sigma of 0.02 and
sigma for terminal atoms of 0.04
4. Rigid body (RIGU) restrains
 C59, C60, C61, C62
 with sigma for 1-2 distances of 0.004 and sigma for 1-3 distances of 0.004
5. Others
 Fixed Sof: C45A(0.5) C46A(0.5) C47A(0.5) C48A(0.5) C49A(0.5) C50A(0.5)
 H50A(0.5) H50B(0.5) H50C(0.5) C51A(0.5) H51A(0.5) H51B(0.5) H51C(0.5)
 C52A(0.5) H52A(0.5) H52B(0.5) H52C(0.5) C53A(0.5) H53A(0.5) H53B(0.5)
 H53C(0.5) C54A(0.5) H54A(0.5) H54B(0.5) H54C(0.5) C46B(0.5) C45B(0.5)
 C47B(0.5) C48B(0.5) C49B(0.5) C50B(0.5) H50D(0.5) H50E(0.5) H50F(0.5)
 C51B(0.5) H51D(0.5) H51E(0.5) H51F(0.5) C52B(0.5) H52D(0.5) H52E(0.5)
 H52F(0.5) C53B(0.5) H53D(0.5) H53E(0.5) H53F(0.5) C54B(0.5) H54D(0.5)
 H54E(0.5) H54F(0.5) C55A(0.5) H55A(0.5) H55B(0.5) C55B(0.5) H55C(0.5)
 H55D(0.5) H56A(0.5) H56B(0.5) H56C(0.5) H56D(0.5) C57A(0.5) H57A(0.5)
 H57B(0.5) C57B(0.5) H57C(0.5) H57D(0.5) C58A(0.5) H58A(0.5) H58B(0.5)
 C58B(0.5) H58C(0.5) H58D(0.5) O13(0.5) C59(0.5) H59A(0.5) H59B(0.5) C60(0.5)
 H60A(0.5) H60B(0.5) C61(0.5) H61A(0.5) H61B(0.5) C62(0.5) H62A(0.5) H62B(0.5)
6.a :
 C45A(C46A,C47A,C48A,C49A,C50A,C51A,C52A,C53A,C54A), C46B(C45B,C47B,C48B,C49B,
 C50B,C51B,C52B,C53B,C54B)
6.b Secondary CH2 refined with riding coordinates:
 C26(H26A,H26B), C27(H27A,H27B), C28(H28A,H28B), C29(H29A,H29B), C55A(H55A,
 H55B), C55B(H55C,H55D), C56(H56A,H56B), C56(H56C,H56D), C57A(H57A,H57B),
 C57B(H57C,H57D), C58A(H58A,H58B), C58B(H58C,H58D), C63(H63A,H63B), C64(H64A,
 H64B), C65(H65A,H65B), C66(H66A,H66B), C59(H59A,H59B), C60(H60A,H60B),
 C61(H61A,H61B), C62(H62A,H62B)
6.c Idealised Me refined as rotating group:
 C11(H11A,H11B,H11C), C12(H12A,H12B,H12C), C13(H13A,H13B,H13C), C14(H14A,H14B,
 H14C), C15(H15A,H15B,H15C), C21(H21A,H21B,H21C), C22(H22A,H22B,H22C), C23(H23A,
 H23B,H23C), C24(H24A,H24B,H24C), C25(H25A,H25B,H25C), C40(H40A,H40B,H40C),
 C41(H41A,H41B,H41C), C42(H42A,H42B,H42C), C43(H43A,H43B,H43C), C44(H44A,H44B,
 H44C), C50A(H50A,H50B,H50C), C51A(H51A,H51B,H51C), C52A(H52A,H52B,H52C),
 C53A(H53A,H53B,H53C), C54A(H54A,H54B,H54C), C50B(H50D,H50E,H50F), C51B(H51D,
 H51E,H51F), C52B(H52D,H52E,H52F), C53B(H53D,H53E,H53F), C54B(H54D,H54E,H54F)
;
_olex2_diffrn_ambient_temperature_device 'Oxford Cryosystems'
_olex2_submission_special_instructions 'No special instructions were received'

loop_
_space_group_symop_operation_xyz
'x, y, z'
'-x, -y, -z'

loop_
_atom_site_label
_atom_site_type_symbol
_atom_site_fract_x
_atom_site_fract_y
_atom_site_fract_z
_atom_site_U_iso_or_equiv
_atom_site_adp_type
_atom_site_occupancy
_atom_site_site_symmetry_order
_atom_site_calc_flag
_atom_site_refinement_flags_posn
_atom_site_refinement_flags_adp
_atom_site_refinement_flags_occupancy
_atom_site_disorder_assembly
_atom_site_disorder_group
Sm1 Sm 0.75608(2) 0.87149(2) 0.68229(2) 0.01889(6) Uani 1 1 d . . . . .
Sm2 Sm 0.25932(2) 0.43141(2) 0.82203(2) 0.01838(6) Uani 1 1 d . . . . .
Mn1 Mn 0.97888(6) 1.14574(5) 0.87648(3) 0.02524(15) Uani 1 1 d . . . . .
Mn2 Mn 0.56233(5) 0.48975(5) 0.65991(3) 0.02137(14) Uani 1 1 d . . . . .
O1 O 0.8674(3) 1.0093(2) 0.75849(16) 0.0295(7) Uani 1 1 d . . . . .
O2 O 1.1293(2) 1.3087(2) 0.85329(16) 0.0282(7) Uani 1 1 d . . . . .
O3 O 0.9192(4) 1.1014(4) 1.0055(2) 0.0635(13) Uani 1 1 d . . . . .
O4 O 1.1611(3) 1.0011(3) 0.8754(2) 0.0503(10) Uani 1 1 d . . . . .
O5 O 0.8060(3) 1.3019(3) 0.8783(2) 0.0602(12) Uani 1 1 d . . . . .
O6 O 0.7800(3) 0.8083(3) 0.78999(16) 0.0317(8) Uani 1 1 d . . . . .
O7 O 0.6589(3) 0.7014(2) 0.66654(16) 0.0289(7) Uani 1 1 d . . . . .
O8 O 0.3989(2) 0.4622(3) 0.75063(15) 0.0283(7) Uani 1 1 d . . . . .
O9 O 0.6263(4) 0.3044(3) 0.5600(2) 0.0615(12) Uani 1 1 d . . . . .
O10 O 0.7342(3) 0.4534(4) 0.7590(2) 0.0546(11) Uani 1 1 d . . . . .
O11 O 0.4007(3) 0.5353(3) 0.55736(19) 0.0478(10) Uani 1 1 d . . . . .
O12 O 0.2857(3) 0.2534(2) 0.74438(17) 0.0338(7) Uani 1 1 d . U . . .
C1 C 0.9113(4) 1.0627(3) 0.8058(2) 0.0262(9) Uani 1 1 d . . . . .
C2 C 1.0703(4) 1.2460(4) 0.8649(2) 0.0264(9) Uani 1 1 d . . . . .
C3 C 0.9443(4) 1.1190(4) 0.9560(2) 0.0382(12) Uani 1 1 d . . . . .
C4 C 1.0908(4) 1.0560(4) 0.8770(2) 0.0354(12) Uani 1 1 d . . . . .
C5 C 0.8723(4) 1.2414(4) 0.8783(3) 0.0360(11) Uani 1 1 d . . . . .
C6 C 0.6123(4) 1.0095(4) 0.7388(2) 0.0325(11) Uani 1 1 d . . . . .
C7 C 0.5507(4) 0.9204(4) 0.7041(3) 0.0323(11) Uani 1 1 d . . . . .
C8 C 0.5584(4) 0.9132(4) 0.6348(3) 0.0315(11) Uani 1 1 d . . . . .
C9 C 0.6210(4) 1.0005(4) 0.6273(2) 0.0301(10) Uani 1 1 d . . . . .
C10 C 0.6551(4) 1.0593(3) 0.6908(2) 0.0286(10) Uani 1 1 d . . . . .
C11 C 0.6247(5) 1.0508(4) 0.8125(3) 0.0438(13) Uani 1 1 d . . . . .
H11A H 0.674625 1.008588 0.832332 0.066 Uiso 1 1 calc GR . . . .
H11B H 0.557242 1.046962 0.830566 0.066 Uiso 1 1 calc GR . . . .
H11C H 0.650278 1.123233 0.821585 0.066 Uiso 1 1 calc GR . . . .
C12 C 0.4758(4) 0.8527(5) 0.7337(3) 0.0493(15) Uani 1 1 d . . . . .
H12A H 0.489355 0.779046 0.717788 0.074 Uiso 1 1 calc GR . . . .
H12B H 0.403645 0.866663 0.720710 0.074 Uiso 1 1 calc GR . . . .
H12C H 0.487222 0.869715 0.781199 0.074 Uiso 1 1 calc GR . . . .
C13 C 0.4985(5) 0.8347(4) 0.5799(3) 0.0498(15) Uani 1 1 d . . . . .
H13A H 0.546363 0.804716 0.547470 0.075 Uiso 1 1 calc GR . . . .
H13B H 0.442985 0.869957 0.559350 0.075 Uiso 1 1 calc GR . . . .
H13C H 0.468089 0.779127 0.597988 0.075 Uiso 1 1 calc GR . . . .
C14 C 0.6316(5) 1.0388(4) 0.5637(3) 0.0463(14) Uani 1 1 d . . . . .
H14A H 0.616210 0.981007 0.526491 0.069 Uiso 1 1 calc GR . . . .
H14B H 0.702862 1.065318 0.562969 0.069 Uiso 1 1 calc GR . . . .
H14C H 0.582610 1.094504 0.561065 0.069 Uiso 1 1 calc GR . . . .
C15 C 0.7135(5) 1.1652(4) 0.7043(3) 0.0419(13) Uani 1 1 d . . . . .
H15A H 0.736780 1.185008 0.750571 0.063 Uiso 1 1 calc GR . . . .
H15B H 0.666988 1.217922 0.692411 0.063 Uiso 1 1 calc GR . . . .
H15C H 0.774100 1.160224 0.678372 0.063 Uiso 1 1 calc GR . . . .
C16 C 0.9599(4) 0.8277(4) 0.6566(2) 0.0286(10) Uani 1 1 d . . . . .
C17 C 0.9251(4) 0.8942(4) 0.6124(2) 0.0310(10) Uani 1 1 d . . . . .
C18 C 0.8490(4) 0.8358(4) 0.5646(2) 0.0325(11) Uani 1 1 d . . . . .
C19 C 0.8362(4) 0.7337(4) 0.5798(2) 0.0318(10) Uani 1 1 d . . . . .
C20 C 0.9041(4) 0.7300(4) 0.6370(2) 0.0304(10) Uani 1 1 d . . . . .
C21 C 1.0519(4) 0.8527(5) 0.7089(3) 0.0439(13) Uani 1 1 d . . . . .
H21A H 1.051030 0.926181 0.730400 0.066 Uiso 1 1 calc GR . . . .
H21B H 1.117453 0.838659 0.688299 0.066 Uiso 1 1 calc GR . . . .
H21C H 1.045710 0.809201 0.741072 0.066 Uiso 1 1 calc GR . . . .
C22 C 0.9693(5) 1.0037(4) 0.6127(3) 0.0491(15) Uani 1 1 d . . . . .
H22A H 0.914616 1.045123 0.596445 0.074 Uiso 1 1 calc GR . . . .
H22B H 1.027220 0.998116 0.584603 0.074 Uiso 1 1 calc GR . . . .
H22C H 0.994315 1.037485 0.657137 0.074 Uiso 1 1 calc GR . . . .
C23 C 0.8076(5) 0.8631(5) 0.5004(3) 0.0510(15) Uani 1 1 d . . . . .
H23A H 0.734358 0.840502 0.490872 0.076 Uiso 1 1 calc GR . . . .
H23B H 0.848271 0.827764 0.465218 0.076 Uiso 1 1 calc GR . . . .
H23C H 0.813716 0.938431 0.503837 0.076 Uiso 1 1 calc GR . . . .
C24 C 0.7690(5) 0.6439(4) 0.5372(3) 0.0474(15) Uani 1 1 d . . . . .
H24A H 0.762209 0.587510 0.560817 0.071 Uiso 1 1 calc GR . . . .
H24B H 0.802302 0.617907 0.496865 0.071 Uiso 1 1 calc GR . . . .
H24C H 0.699857 0.669057 0.526716 0.071 Uiso 1 1 calc GR . . . .
C25 C 0.9217(5) 0.6329(4) 0.6667(3) 0.0453(14) Uani 1 1 d . . . . .
H25A H 0.970686 0.650738 0.705403 0.068 Uiso 1 1 calc GR . . . .
H25B H 0.950407 0.577774 0.634671 0.068 Uiso 1 1 calc GR . . . .
H25C H 0.855273 0.608684 0.678869 0.068 Uiso 1 1 calc GR . . . .
C26 C 0.8778(4) 0.8075(5) 0.8317(3) 0.0404(13) Uani 1 1 d . . . . .
H26A H 0.922783 0.868884 0.831323 0.048 Uiso 1 1 calc R . . . .
H26B H 0.916742 0.743716 0.816526 0.048 Uiso 1 1 calc R . . . .
C27 C 0.8430(5) 0.8103(5) 0.8999(3) 0.0463(14) Uani 1 1 d . . . . .
H27A H 0.833131 0.882626 0.923141 0.056 Uiso 1 1 calc R . . . .
H27B H 0.894079 0.776907 0.925972 0.056 Uiso 1 1 calc R . . . .
C28 C 0.7387(5) 0.7480(6) 0.8858(3) 0.0591(19) Uani 1 1 d . . . . .
H28A H 0.749960 0.672947 0.883372 0.071 Uiso 1 1 calc R . . . .
H28B H 0.690922 0.772846 0.920067 0.071 Uiso 1 1 calc R . . . .
C29 C 0.6957(5) 0.7673(6) 0.8217(3) 0.0600(19) Uani 1 1 d . . . . .
H29A H 0.666376 0.701757 0.793948 0.072 Uiso 1 1 calc R . . . .
H29B H 0.639276 0.818090 0.828133 0.072 Uiso 1 1 calc R . . . .
C30 C 0.6214(3) 0.6154(3) 0.6626(2) 0.0233(9) Uani 1 1 d . . . . .
C31 C 0.4639(4) 0.4715(3) 0.7138(2) 0.0243(9) Uani 1 1 d . . . . .
C32 C 0.6019(5) 0.3754(4) 0.5989(3) 0.0383(12) Uani 1 1 d . . . . .
C33 C 0.6680(4) 0.4655(4) 0.7205(3) 0.0334(11) Uani 1 1 d . . . . .
C34 C 0.4613(4) 0.5169(4) 0.5967(2) 0.0307(10) Uani 1 1 d . . . . .
C35 C 0.1449(4) 0.6112(4) 0.8189(3) 0.0360(12) Uani 1 1 d . . . . .
C36 C 0.0680(4) 0.5288(4) 0.8167(2) 0.0268(10) Uani 1 1 d . . . . .
C37 C 0.0714(3) 0.4572(4) 0.7555(2) 0.0260(10) Uani 1 1 d . . . . .
C38 C 0.1505(4) 0.4944(4) 0.7195(2) 0.0303(11) Uani 1 1 d . . . . .
C39 C 0.1962(4) 0.5888(4) 0.7586(3) 0.0341(12) Uani 1 1 d . . . . .
C40 C 0.1569(6) 0.7141(4) 0.8683(4) 0.068(2) Uani 1 1 d D . . . .
H40A H 0.131033 0.705210 0.909490 0.101 Uiso 1 1 calc GR . . . .
H40B H 0.116865 0.767316 0.851685 0.101 Uiso 1 1 calc GR . . . .
H40C H 0.230586 0.735935 0.875574 0.101 Uiso 1 1 calc GR . . . .
C41 C -0.0104(4) 0.5258(5) 0.8678(3) 0.0422(13) Uani 1 1 d . . . . .
H41A H -0.012816 0.456091 0.877602 0.063 Uiso 1 1 calc GR . . . .
H41B H -0.079550 0.542459 0.850795 0.063 Uiso 1 1 calc GR . . . .
H41C H 0.011191 0.576793 0.907553 0.063 Uiso 1 1 calc GR . . . .
C42 C -0.0042(4) 0.3650(4) 0.7290(3) 0.0379(12) Uani 1 1 d . . . . .
H42A H 0.034645 0.305129 0.708334 0.057 Uiso 1 1 calc GR . . . .
H42B H -0.055399 0.383725 0.696863 0.057 Uiso 1 1 calc GR . . . .
H42C H -0.040083 0.347165 0.764796 0.057 Uiso 1 1 calc GR . . . .
C43 C 0.1738(5) 0.4429(5) 0.6495(3) 0.0494(15) Uani 1 1 d . . . . .
H43A H 0.242866 0.466268 0.640810 0.074 Uiso 1 1 calc GR . . . .
H43B H 0.121174 0.462582 0.618576 0.074 Uiso 1 1 calc GR . . . .
H43C H 0.172232 0.367152 0.644797 0.074 Uiso 1 1 calc GR . . . .
C44 C 0.2766(4) 0.6621(5) 0.7390(4) 0.063(2) Uani 1 1 d . . . . .
H44A H 0.329274 0.685099 0.775294 0.094 Uiso 1 1 calc GR . . . .
H44B H 0.241412 0.722737 0.728160 0.094 Uiso 1 1 calc GR . . . .
H44C H 0.310289 0.625150 0.701078 0.094 Uiso 1 1 calc GR . . . .
C45A C 0.3665(4) 0.5341(3) 0.9441(2) 0.033(2) Uiso 0.5 1 d . . P A 1
C46A C 0.4472(4) 0.4921(4) 0.9031(2) 0.031(2) Uiso 0.5 1 d G . P A 1
C47A C 0.4381(4) 0.3801(4) 0.8913(3) 0.031(2) Uiso 0.5 1 d G . P A 1
C48A C 0.3517(4) 0.3529(4) 0.9251(3) 0.026(3) Uiso 0.5 1 d G . P A 1
C49A C 0.3075(4) 0.4480(3) 0.9577(2) 0.040(4) Uiso 0.5 1 d G . P A 1
C50A C 0.3470(6) 0.6498(5) 0.9690(4) 0.039(2) Uiso 0.5 1 d G . P A 1
H50A H 0.405192 0.681155 0.999531 0.059 Uiso 0.5 1 calc GR . P A 1
H50B H 0.282346 0.657089 0.991093 0.059 Uiso 0.5 1 calc GR . P A 1
H50C H 0.340801 0.685001 0.932185 0.059 Uiso 0.5 1 calc GR . P A 1
C51A C 0.5285(6) 0.5554(5) 0.8767(4) 0.051(3) Uiso 0.5 1 d G . P A 1
H51A H 0.494018 0.591273 0.844840 0.077 Uiso 0.5 1 calc GR . P A 1
H51B H 0.580293 0.508660 0.855762 0.077 Uiso 0.5 1 calc GR . P A 1
H51C H 0.563040 0.606744 0.912617 0.077 Uiso 0.5 1 calc GR . P A 1
C52A C 0.5079(6) 0.3036(6) 0.8502(4) 0.060(4) Uiso 0.5 1 d G . P A 1
H52A H 0.469116 0.237901 0.832996 0.090 Uiso 0.5 1 calc GR . P A 1
H52B H 0.569521 0.290752 0.877240 0.090 Uiso 0.5 1 calc GR . P A 1
H52C H 0.529557 0.333077 0.813969 0.090 Uiso 0.5 1 calc GR . P A 1
C53A C 0.3136(6) 0.2422(5) 0.9261(4) 0.076(5) Uiso 0.5 1 d G . P A 1
H53A H 0.245963 0.244961 0.944691 0.114 Uiso 0.5 1 calc GR . P A 1
H53B H 0.364029 0.210204 0.952581 0.114 Uiso 0.5 1 calc GR . P A 1
H53C H 0.306480 0.200817 0.881591 0.114 Uiso 0.5 1 calc GR . P A 1
C54A C 0.2142(5) 0.4562(5) 0.9995(4) 0.0210(17) Uiso 0.5 1 d G . P A 1
H54A H 0.238422 0.481015 1.045360 0.032 Uiso 0.5 1 calc GR . P A 1
H54B H 0.179892 0.387714 0.993919 0.032 Uiso 0.5 1 calc GR . P A 1
H54C H 0.164737 0.505269 0.986026 0.032 Uiso 0.5 1 calc GR . P A 1
C46B C 0.4262(4) 0.5240(4) 0.9099(3) 0.037(2) Uiso 0.5 1 d . . P A 2
C45B C 0.3342(4) 0.5394(4) 0.9464(3) 0.034(2) Uiso 0.5 1 d G . P A 2
C47B C 0.4461(4) 0.4131(4) 0.8954(2) 0.033(2) Uiso 0.5 1 d G . P A 2
C48B C 0.3663(4) 0.3600(4) 0.9229(3) 0.035(4) Uiso 0.5 1 d G . P A 2
C49B C 0.2971(4) 0.4380(4) 0.9544(3) 0.025(3) Uiso 0.5 1 d G . P A 2
C50B C 0.2843(7) 0.6449(5) 0.9722(4) 0.092(6) Uiso 0.5 1 d G . P A 2
H50D H 0.310849 0.671724 1.017364 0.139 Uiso 0.5 1 calc GR . P A 2
H50E H 0.208466 0.635169 0.970013 0.139 Uiso 0.5 1 calc GR . P A 2
H50F H 0.301880 0.694512 0.945436 0.139 Uiso 0.5 1 calc DGR . P A 2
C51B C 0.4916(6) 0.6103(5) 0.8900(4) 0.050(3) Uiso 0.5 1 d G . P A 2
H51D H 0.446833 0.668311 0.884754 0.074 Uiso 0.5 1 calc GR . P A 2
H51E H 0.521452 0.582315 0.848728 0.074 Uiso 0.5 1 calc GR . P A 2
H51F H 0.547742 0.634977 0.923760 0.074 Uiso 0.5 1 calc GR . P A 2
C52B C 0.5363(6) 0.3609(5) 0.8573(4) 0.049(3) Uiso 0.5 1 d G . P A 2
H52D H 0.529031 0.372571 0.812697 0.074 Uiso 0.5 1 calc GR . P A 2
H52E H 0.533982 0.286074 0.856289 0.074 Uiso 0.5 1 calc GR . P A 2
H52F H 0.602977 0.391089 0.878692 0.074 Uiso 0.5 1 calc GR . P A 2
C53B C 0.3568(6) 0.2415(5) 0.9193(4) 0.035(2) Uiso 0.5 1 d G . P A 2
H53D H 0.300751 0.226967 0.945430 0.052 Uiso 0.5 1 calc GR . P A 2
H53E H 0.422603 0.216831 0.936157 0.052 Uiso 0.5 1 calc GR . P A 2
H53F H 0.340919 0.205656 0.873952 0.052 Uiso 0.5 1 calc GR . P A 2
C54B C 0.2011(6) 0.4169(5) 0.9902(4) 0.054(3) Uiso 0.5 1 d G . P A 2
H54D H 0.139381 0.446074 0.971261 0.081 Uiso 0.5 1 calc GR . P A 2
H54E H 0.212720 0.449603 1.036414 0.081 Uiso 0.5 1 calc GR . P A 2
H54F H 0.190200 0.341799 0.985633 0.081 Uiso 0.5 1 calc GR . P A 2
C55A C 0.3571(11) 0.2299(11) 0.6879(6) 0.0372(18) Uani 0.5 1 d . U P B 1
H55A H 0.329674 0.261640 0.651527 0.045 Uiso 0.5 1 calc R . P B 1
H55B H 0.428099 0.258952 0.702581 0.045 Uiso 0.5 1 calc R . P B 1
C55B C 0.3865(12) 0.2180(13) 0.7173(9) 0.075(4) Uani 0.5 1 d . U P B 2
H55C H 0.436881 0.204143 0.752093 0.091 Uiso 0.5 1 calc R . P B 2
H55D H 0.417111 0.271641 0.696865 0.091 Uiso 0.5 1 calc R . P B 2
C56 C 0.3599(5) 0.1190(5) 0.6669(3) 0.0551(13) Uani 1 1 d . U . . .
H56A H 0.432206 0.095308 0.671589 0.066 Uiso 0.5 1 calc R . P B 1
H56B H 0.333593 0.097965 0.620643 0.066 Uiso 0.5 1 calc R . P B 1
H56C H 0.365288 0.132113 0.622636 0.066 Uiso 0.5 1 calc R . P B 2
H56D H 0.409252 0.064190 0.673459 0.066 Uiso 0.5 1 calc R . P B 2
C57A C 0.2904(11) 0.0703(10) 0.7099(7) 0.055(2) Uani 0.5 1 d . U P B 1
H57A H 0.242588 0.016718 0.682454 0.066 Uiso 0.5 1 calc R . P B 1
H57B H 0.334014 0.036739 0.740052 0.066 Uiso 0.5 1 calc R . P B 1
C57B C 0.2587(8) 0.0866(8) 0.6737(6) 0.038(2) Uani 0.5 1 d . U P B 2
H57C H 0.259915 0.023102 0.692179 0.046 Uiso 0.5 1 calc R . P B 2
H57D H 0.218714 0.070281 0.630695 0.046 Uiso 0.5 1 calc R . P B 2
C58A C 0.2309(11) 0.1531(10) 0.7467(7) 0.0413(19) Uani 0.5 1 d . U P B 1
H58A H 0.228746 0.144839 0.792215 0.050 Uiso 0.5 1 calc R . P B 1
H58B H 0.158683 0.151538 0.726844 0.050 Uiso 0.5 1 calc R . P B 1
C58B C 0.2083(11) 0.1729(11) 0.7182(7) 0.053(3) Uani 0.5 1 d . U P B 2
H58C H 0.150782 0.201172 0.693861 0.064 Uiso 0.5 1 calc R . P B 2
H58D H 0.179236 0.146082 0.754005 0.064 Uiso 0.5 1 calc R . P B 2
O14 O 0.1329(8) 0.8250(7) 0.4925(5) 0.151(3) Uani 1 1 d . . . C -1
C63 C 0.1836(7) 0.7993(8) 0.5445(5) 0.092(3) Uani 1 1 d . . . C -1
H63A H 0.161613 0.844592 0.584534 0.111 Uiso 1 1 calc R . . C -1
H63B H 0.259323 0.810884 0.542951 0.111 Uiso 1 1 calc R . . C -1
C64 C 0.1611(8) 0.6826(8) 0.5468(4) 0.093(3) Uani 1 1 d . . . C -1
H64A H 0.129732 0.675925 0.587330 0.112 Uiso 1 1 calc R . . C -1
H64B H 0.225010 0.641358 0.542540 0.112 Uiso 1 1 calc R . . C -1
C65 C 0.0806(9) 0.6493(8) 0.4848(7) 0.136(5) Uani 1 1 d . . . C -1
H65A H 0.099278 0.582615 0.457202 0.164 Uiso 1 1 calc R . . C -1
H65B H 0.008648 0.643270 0.497412 0.164 Uiso 1 1 calc R . . C -1
C66 C 0.0930(9) 0.7381(10) 0.4511(5) 0.112(4) Uani 1 1 d . . . C -1
H66A H 0.139695 0.717817 0.415650 0.135 Uiso 1 1 calc R . . C -1
H66B H 0.024355 0.753414 0.431393 0.135 Uiso 1 1 calc R . . C -1
O13 O 0.4473(12) 1.0699(10) 1.0585(7) 0.100(4) Uani 0.5 1 d . U P D -1
C59 C 0.401(2) 0.992(3) 1.0090(13) 0.091(6) Uani 0.5 1 d D U P D -1
H59A H 0.338467 1.018613 0.987835 0.109 Uiso 0.5 1 calc R . P D -1
H59B H 0.378294 0.932026 1.027159 0.109 Uiso 0.5 1 calc R . P D -1
C60 C 0.4819(19) 0.957(3) 0.9588(11) 0.100(6) Uani 0.5 1 d D U P D -1
H60A H 0.456940 0.969442 0.915464 0.120 Uiso 0.5 1 calc R . P D -1
H60B H 0.497207 0.882889 0.955076 0.120 Uiso 0.5 1 calc R . P D -1
C61 C 0.579(2) 1.027(3) 0.9870(12) 0.099(7) Uani 0.5 1 d D U P D -1
H61A H 0.643941 0.987068 0.981319 0.119 Uiso 0.5 1 calc R . P D -1
H61B H 0.584266 1.087401 0.965840 0.119 Uiso 0.5 1 calc R . P D -1
C62 C 0.5615(17) 1.063(2) 1.0599(10) 0.091(5) Uani 0.5 1 d D U P D -1
H62A H 0.586820 1.010857 1.085153 0.110 Uiso 0.5 1 calc R . P D -1
H62B H 0.596349 1.130750 1.078575 0.110 Uiso 0.5 1 calc R . P D -1

loop_
_atom_site_aniso_label
_atom_site_aniso_U_11
_atom_site_aniso_U_22
_atom_site_aniso_U_33
_atom_site_aniso_U_23
_atom_site_aniso_U_13
_atom_site_aniso_U_12
Sm1 0.01733(12) 0.01847(11) 0.02119(12) 0.00521(9) 0.00043(9) -0.00026(8)
Sm2 0.01408(11) 0.02211(11) 0.01907(11) 0.00430(9) 0.00193(8) -0.00007(8)
Mn1 0.0248(4) 0.0257(3) 0.0242(3) 0.0024(3) 0.0042(3) -0.0070(3)
Mn2 0.0200(3) 0.0199(3) 0.0246(3) 0.0043(3) 0.0057(3) -0.0005(2)
O1 0.0275(18) 0.0284(17) 0.0308(17) 0.0033(14) -0.0016(14) -0.0020(14)
O2 0.0198(16) 0.0285(17) 0.0395(19) 0.0129(15) 0.0072(14) -0.0015(13)
O3 0.094(4) 0.064(3) 0.037(2) 0.013(2) 0.025(2) -0.008(3)
O4 0.043(3) 0.047(2) 0.065(3) 0.023(2) 0.000(2) 0.0100(19)
O5 0.041(3) 0.048(2) 0.085(3) -0.007(2) 0.015(2) 0.013(2)
O6 0.0273(18) 0.0388(19) 0.0325(18) 0.0169(15) -0.0014(14) -0.0030(14)
O7 0.0321(19) 0.0218(15) 0.0326(18) 0.0047(13) 0.0048(14) -0.0047(13)
O8 0.0160(16) 0.0403(19) 0.0311(17) 0.0117(15) 0.0065(13) 0.0016(13)
O9 0.086(4) 0.041(2) 0.054(3) -0.004(2) 0.019(2) 0.017(2)
O10 0.034(2) 0.078(3) 0.058(3) 0.031(2) -0.006(2) 0.007(2)
O11 0.040(2) 0.060(3) 0.044(2) 0.016(2) -0.0097(18) -0.0034(19)
O12 0.0320(18) 0.0251(15) 0.0439(19) 0.0026(14) 0.0124(15) -0.0003(13)
C1 0.026(2) 0.024(2) 0.030(2) 0.0071(19) 0.0063(19) 0.0030(18)
C2 0.027(2) 0.029(2) 0.024(2) 0.0052(19) 0.0014(18) 0.0005(18)
C3 0.045(3) 0.039(3) 0.029(3) 0.003(2) 0.007(2) -0.015(2)
C4 0.042(3) 0.033(3) 0.031(3) 0.010(2) -0.003(2) -0.014(2)
C5 0.028(3) 0.034(3) 0.041(3) -0.004(2) 0.010(2) -0.003(2)
C6 0.032(3) 0.033(3) 0.035(3) 0.010(2) 0.008(2) 0.013(2)
C7 0.018(2) 0.031(2) 0.051(3) 0.015(2) 0.004(2) 0.0019(18)
C8 0.020(2) 0.031(2) 0.044(3) 0.012(2) -0.007(2) 0.0017(18)
C9 0.022(2) 0.033(2) 0.037(3) 0.013(2) -0.003(2) 0.0058(19)
C10 0.021(2) 0.024(2) 0.041(3) 0.009(2) -0.002(2) 0.0034(17)
C11 0.045(3) 0.046(3) 0.041(3) 0.005(3) 0.012(3) 0.014(3)
C12 0.025(3) 0.053(4) 0.076(4) 0.024(3) 0.014(3) -0.001(2)
C13 0.044(3) 0.044(3) 0.059(4) 0.015(3) -0.022(3) -0.011(3)
C14 0.059(4) 0.042(3) 0.041(3) 0.021(3) -0.010(3) 0.005(3)
C15 0.056(4) 0.020(2) 0.047(3) 0.005(2) -0.003(3) 0.003(2)
C16 0.019(2) 0.037(3) 0.027(2) 0.002(2) 0.0032(18) 0.0037(19)
C17 0.028(3) 0.035(3) 0.033(3) 0.012(2) 0.009(2) -0.002(2)
C18 0.032(3) 0.039(3) 0.028(2) 0.009(2) 0.006(2) -0.002(2)
C19 0.031(3) 0.033(3) 0.031(3) 0.002(2) 0.008(2) 0.001(2)
C20 0.036(3) 0.028(2) 0.029(2) 0.006(2) 0.012(2) 0.0066(19)
C21 0.021(3) 0.064(4) 0.045(3) 0.008(3) 0.000(2) 0.002(2)
C22 0.047(4) 0.049(3) 0.056(4) 0.018(3) 0.015(3) -0.011(3)
C23 0.057(4) 0.073(4) 0.029(3) 0.021(3) 0.011(3) 0.011(3)
C24 0.067(4) 0.040(3) 0.031(3) -0.006(2) 0.014(3) -0.003(3)
C25 0.052(4) 0.035(3) 0.052(3) 0.013(3) 0.011(3) 0.018(2)
C26 0.030(3) 0.048(3) 0.047(3) 0.025(3) -0.011(2) -0.005(2)
C27 0.053(4) 0.056(4) 0.030(3) 0.014(3) -0.012(3) -0.006(3)
C28 0.051(4) 0.101(5) 0.031(3) 0.029(3) 0.001(3) -0.021(4)
C29 0.045(4) 0.102(5) 0.039(3) 0.032(4) 0.001(3) -0.023(4)
C30 0.017(2) 0.027(2) 0.024(2) 0.0006(18) 0.0030(17) -0.0001(17)
C31 0.022(2) 0.024(2) 0.026(2) 0.0034(18) -0.0006(18) 0.0017(17)
C32 0.048(3) 0.029(3) 0.040(3) 0.007(2) 0.016(3) 0.007(2)
C33 0.027(3) 0.033(3) 0.043(3) 0.009(2) 0.012(2) 0.001(2)
C34 0.030(3) 0.032(2) 0.031(3) 0.006(2) 0.004(2) -0.007(2)
C35 0.027(3) 0.027(2) 0.053(3) 0.006(2) -0.001(2) 0.0108(19)
C36 0.019(2) 0.030(2) 0.032(2) 0.007(2) 0.0017(18) 0.0053(18)
C37 0.017(2) 0.031(2) 0.033(2) 0.015(2) 0.0000(18) 0.0023(17)
C38 0.021(2) 0.043(3) 0.033(3) 0.019(2) 0.0097(19) 0.015(2)
C39 0.019(2) 0.027(2) 0.062(3) 0.020(2) 0.005(2) 0.0027(18)
C40 0.058(4) 0.036(3) 0.093(5) -0.016(3) -0.025(4) 0.022(3)
C41 0.036(3) 0.051(3) 0.041(3) 0.009(3) 0.014(2) 0.013(2)
C42 0.025(3) 0.041(3) 0.045(3) 0.007(2) -0.010(2) 0.001(2)
C43 0.041(3) 0.084(5) 0.030(3) 0.025(3) 0.007(2) 0.017(3)
C44 0.027(3) 0.046(3) 0.132(6) 0.054(4) 0.019(3) 0.009(2)
C55A 0.037(4) 0.034(3) 0.042(4) 0.010(3) 0.011(3) 0.006(3)
C55B 0.048(8) 0.055(8) 0.112(11) -0.021(8) 0.040(8) -0.016(6)
C56 0.052(3) 0.054(3) 0.056(3) 0.000(3) 0.014(3) 0.015(2)
C57A 0.052(4) 0.045(4) 0.065(4) -0.002(4) 0.019(4) -0.001(3)
C57B 0.032(6) 0.034(5) 0.042(6) -0.003(5) -0.014(5) 0.004(4)
C58A 0.038(4) 0.033(3) 0.052(4) 0.002(3) 0.019(3) -0.004(3)
C58B 0.035(7) 0.045(7) 0.067(8) -0.021(6) 0.014(6) -0.010(5)
O14 0.159(8) 0.158(8) 0.132(7) 0.027(6) -0.011(6) -0.021(7)
C63 0.064(6) 0.139(9) 0.071(6) 0.009(6) 0.024(5) -0.003(6)
C64 0.099(7) 0.122(8) 0.079(6) 0.054(6) 0.045(5) 0.062(6)
C65 0.104(9) 0.086(7) 0.209(14) -0.006(8) 0.052(9) -0.017(6)
C66 0.113(9) 0.132(9) 0.084(7) 0.015(7) -0.027(6) -0.012(8)
O13 0.131(10) 0.083(8) 0.090(8) 0.013(6) 0.053(8) 0.036(7)
C59 0.124(11) 0.092(12) 0.069(10) 0.035(8) 0.030(8) 0.015(9)
C60 0.129(14) 0.103(12) 0.070(10) 0.016(9) 0.035(9) 0.002(10)
C61 0.123(12) 0.099(13) 0.077(10) 0.010(10) 0.035(10) 0.006(11)
C62 0.111(12) 0.093(11) 0.077(10) 0.019(8) 0.043(10) 0.012(10)

loop_
_atom_type_symbol
_atom_type_description
_atom_type_scat_dispersion_real
_atom_type_scat_dispersion_imag
_atom_type_scat_source
C C 0.0033 0.0016 'International Tables Vol C Tables 4.2.6.8 and 6.1.1.4'
H H 0.0000 0.0000 'International Tables Vol C Tables 4.2.6.8 and 6.1.1.4'
Mn Mn 0.3368 0.7283 'International Tables Vol C Tables 4.2.6.8 and 6.1.1.4'
O O 0.0106 0.0060 'International Tables Vol C Tables 4.2.6.8 and 6.1.1.4'
Sm Sm -0.1638 3.4418 'International Tables Vol C Tables 4.2.6.8 and 6.1.1.4'

loop_
_geom_angle_atom_site_label_1
_geom_angle_atom_site_label_2
_geom_angle_atom_site_label_3
_geom_angle
_geom_angle_site_symmetry_1
_geom_angle_site_symmetry_3
O1 Sm1 O6 74.34(10) . .
O1 Sm1 C6 76.67(14) . .
O1 Sm1 C7 106.31(14) . .
O1 Sm1 C8 121.34(13) . .
O1 Sm1 C10 72.23(12) . .
O1 Sm1 C16 73.74(13) . .
O1 Sm1 C17 76.74(13) . .
O1 Sm1 C18 106.04(13) . .
O1 Sm1 C19 122.38(13) . .
O1 Sm1 C20 101.08(13) . .
O6 Sm1 C6 88.06(13) . .
O6 Sm1 C7 91.00(13) . .
O6 Sm1 C8 119.59(13) . .
O6 Sm1 C10 114.49(13) . .
O6 Sm1 C16 91.32(12) . .
O6 Sm1 C17 120.60(13) . .
O6 Sm1 C18 136.50(13) . .
O6 Sm1 C19 112.19(13) . .
O6 Sm1 C20 86.81(13) . .
O7 Sm1 O1 147.03(10) . .
O7 Sm1 O6 72.69(10) . .
O7 Sm1 C6 101.84(13) . .
O7 Sm1 C7 74.17(13) . .
O7 Sm1 C8 76.11(13) . .
O7 Sm1 C10 122.24(12) . .
O7 Sm1 C16 107.14(13) . .
O7 Sm1 C17 121.23(13) . .
O7 Sm1 C18 97.99(13) . .
O7 Sm1 C19 71.70(13) . .
O7 Sm1 C20 77.42(13) . .
C6 Sm1 C7 30.11(15) . .
C6 Sm1 C8 50.14(16) . .
C6 Sm1 C10 30.24(13) . .
C6 Sm1 C18 135.10(14) . .
C6 Sm1 C19 154.59(15) . .
C7 Sm1 C10 49.49(13) . .
C7 Sm1 C18 128.15(15) . .
C7 Sm1 C19 129.73(16) . .
C8 Sm1 C7 30.40(15) . .
C8 Sm1 C10 49.62(14) . .
C8 Sm1 C18 97.77(15) . .
C8 Sm1 C19 104.86(16) . .
C10 Sm1 C18 106.40(15) . .
C10 Sm1 C19 133.31(14) . .
C16 Sm1 C6 149.41(15) . .
C16 Sm1 C7 177.60(14) . .
C16 Sm1 C8 147.59(15) . .
C16 Sm1 C10 128.73(14) . .
C16 Sm1 C18 49.91(14) . .
C16 Sm1 C19 49.68(14) . .
C17 Sm1 C6 132.88(15) . .
C17 Sm1 C7 147.11(14) . .
C17 Sm1 C8 119.80(15) . .
C17 Sm1 C10 103.99(14) . .
C17 Sm1 C16 30.49(14) . .
C17 Sm1 C18 30.14(14) . .
C17 Sm1 C19 49.81(14) . .
C18 Sm1 C19 30.18(14) . .
C20 Sm1 C6 174.80(14) . .
C20 Sm1 C7 150.82(15) . .
C20 Sm1 C8 133.86(16) . .
C20 Sm1 C10 153.71(14) . .
C20 Sm1 C16 30.07(14) . .
C20 Sm1 C17 50.03(14) . .
C20 Sm1 C18 49.92(14) . .
C20 Sm1 C19 30.15(14) . .
O2 Sm2 O12 75.55(10) 1_445 .
O2 Sm2 C36 74.70(12) 1_445 .
O2 Sm2 C37 73.53(11) 1_445 .
O2 Sm2 C38 101.97(12) 1_445 .
O2 Sm2 C39 121.55(12) 1_445 .
O2 Sm2 C47A 99.27(12) 1_445 .
O2 Sm2 C48A 72.04(12) 1_445 .
O2 Sm2 C47B 106.15(12) 1_445 .
O2 Sm2 C48B 76.52(12) 1_445 .
O2 Sm2 C49B 72.39(13) 1_445 .
O8 Sm2 O2 149.15(11) . 1_445
O8 Sm2 O12 73.61(10) . .
O8 Sm2 C36 121.05(12) . .
O8 Sm2 C37 106.46(12) . .
O8 Sm2 C38 76.49(12) . .
O8 Sm2 C39 71.82(13) . .
O8 Sm2 C47A 78.39(12) . .
O8 Sm2 C48A 108.17(12) . .
O8 Sm2 C47B 75.49(12) . .
O8 Sm2 C48B 103.91(12) . .
O8 Sm2 C49B 123.13(13) . .
O12 Sm2 C36 119.98(13) . .
O12 Sm2 C37 91.64(13) . .
O12 Sm2 C38 88.35(13) . .
O12 Sm2 C39 114.19(14) . .
O12 Sm2 C47A 84.08(13) . .
O12 Sm2 C48A 89.32(13) . .
O12 Sm2 C47B 91.33(13) . .
O12 Sm2 C48B 89.64(13) . .
O12 Sm2 C49B 116.52(13) . .
C36 Sm2 C47A 151.40(14) . .
C36 Sm2 C47B 146.90(14) . .
C37 Sm2 C36 29.93(14) . .
C37 Sm2 C39 49.77(13) . .
C37 Sm2 C47A 172.40(14) . .
C37 Sm2 C48A 144.14(14) . .
C37 Sm2 C47B 176.83(15) . .
C37 Sm2 C48B 148.67(13) . .
C37 Sm2 C49B 127.47(15) . .
C38 Sm2 C36 49.85(14) . .
C38 Sm2 C37 30.45(13) . .
C38 Sm2 C39 29.99(15) . .
C38 Sm2 C47A 154.87(14) . .
C38 Sm2 C48A 173.95(15) . .
C38 Sm2 C47B 150.86(14) . .
C38 Sm2 C48B 177.74(15) . .
C38 Sm2 C49B 150.90(15) . .
C39 Sm2 C36 49.77(13) . .
C39 Sm2 C47A 137.81(14) . .
C39 Sm2 C48A 154.55(16) . .
C39 Sm2 C47B 129.61(14) . .
C48A Sm2 C36 127.42(14) . .
C48A Sm2 C47A 29.97(7) . .
C48B Sm2 C36 130.73(14) . .
C48B Sm2 C39 152.27(15) . .
C48B Sm2 C47B 30.22(7) . .
C48B Sm2 C49B 30.39(7) . .
C49B Sm2 C36 102.04(14) . .
C49B Sm2 C39 129.28(16) . .
C49B Sm2 C47B 49.90(11) . .
C1 Mn1 C2 119.2(2) . .
C1 Mn1 C3 114.6(2) . .
C1 Mn1 C4 93.0(2) . .
C1 Mn1 C5 89.9(2) . .
C2 Mn1 C3 126.2(2) . .
C2 Mn1 C4 88.4(2) . .
C2 Mn1 C5 89.0(2) . .
C3 Mn1 C4 89.7(2) . .
C3 Mn1 C5 90.4(2) . .
C5 Mn1 C4 176.8(2) . .
C30 Mn2 C31 121.7(2) . .
C30 Mn2 C32 119.2(2) . .
C30 Mn2 C33 89.1(2) . .
C30 Mn2 C34 88.82(19) . .
C31 Mn2 C32 119.1(2) . .
C31 Mn2 C33 91.0(2) . .
C31 Mn2 C34 91.8(2) . .
C32 Mn2 C33 90.9(2) . .
C32 Mn2 C34 88.4(2) . .
C33 Mn2 C34 177.1(2) . .
C1 O1 Sm1 163.9(3) . .
C2 O2 Sm2 175.8(3) . 1_665
C26 O6 Sm1 127.6(3) . .
C29 O6 Sm1 124.7(3) . .
C29 O6 C26 107.7(4) . .
C30 O7 Sm1 172.6(3) . .
C31 O8 Sm2 176.1(3) . .
C55A O12 Sm2 128.1(5) . .
C55B O12 Sm2 125.1(6) . .
C58A O12 Sm2 125.1(6) . .
C58A O12 C55A 106.9(8) . .
C58B O12 Sm2 127.6(6) . .
C58B O12 C55B 107.3(8) . .
O1 C1 Mn1 178.8(4) . .
O2 C2 Mn1 175.8(4) . .
O3 C3 Mn1 177.8(5) . .
O4 C4 Mn1 177.7(5) . .
O5 C5 Mn1 178.7(5) . .
C7 C6 Sm1 75.4(3) . .
C7 C6 C10 107.4(4) . .
C7 C6 C11 127.3(5) . .
C10 C6 Sm1 75.5(3) . .
C10 C6 C11 125.1(5) . .
C11 C6 Sm1 118.7(3) . .
C6 C7 Sm1 74.5(3) . .
C6 C7 C8 108.2(4) . .
C6 C7 C12 126.5(5) . .
C8 C7 Sm1 74.4(3) . .
C8 C7 C12 124.7(5) . .
C12 C7 Sm1 123.9(3) . .
C7 C8 Sm1 75.2(3) . .
C7 C8 C13 125.7(5) . .
C9 C8 Sm1 76.1(3) . .
C9 C8 C7 107.5(4) . .
C9 C8 C13 126.3(5) . .
C13 C8 Sm1 120.7(4) . .
C8 C9 Sm1 74.0(3) . .
C8 C9 C10 108.4(4) . .
C8 C9 C14 126.2(5) . .
C10 C9 Sm1 74.6(3) . .
C10 C9 C14 124.3(4) . .
C14 C9 Sm1 127.2(4) . .
C6 C10 Sm1 74.3(3) . .
C6 C10 C15 126.3(5) . .
C9 C10 Sm1 75.6(3) . .
C9 C10 C6 108.4(4) . .
C9 C10 C15 124.8(4) . .
C15 C10 Sm1 122.9(3) . .
C17 C16 Sm1 74.7(3) . .
C17 C16 C21 125.4(4) . .
C20 C16 Sm1 74.9(3) . .
C20 C16 C17 108.1(4) . .
C20 C16 C21 126.0(4) . .
C21 C16 Sm1 123.1(3) . .
C16 C17 Sm1 74.8(3) . .
C16 C17 C22 125.8(5) . .
C18 C17 Sm1 75.9(3) . .
C18 C17 C16 107.9(4) . .
C18 C17 C22 126.0(4) . .
C22 C17 Sm1 119.8(4) . .
C17 C18 Sm1 74.0(3) . .
C17 C18 C19 107.7(4) . .
C17 C18 C23 127.1(4) . .
C19 C18 Sm1 74.9(3) . .
C19 C18 C23 123.7(5) . .
C23 C18 Sm1 127.8(4) . .
C18 C19 Sm1 74.9(3) . .
C18 C19 C24 124.3(5) . .
C20 C19 Sm1 73.9(3) . .
C20 C19 C18 108.0(4) . .
C20 C19 C24 127.4(5) . .
C24 C19 Sm1 121.7(3) . .
C16 C20 Sm1 75.0(3) . .
C16 C20 C19 108.3(4) . .
C16 C20 C25 126.1(5) . .
C19 C20 Sm1 75.9(3) . .
C19 C20 C25 125.3(5) . .
C25 C20 Sm1 120.4(3) . .
O6 C26 C27 105.1(4) . .
C26 C27 C28 102.7(4) . .
C29 C28 C27 104.5(4) . .
O6 C29 C28 108.6(5) . .
O7 C30 Mn2 177.4(4) . .
O8 C31 Mn2 178.1(4) . .
O9 C32 Mn2 179.1(5) . .
O10 C33 Mn2 178.1(5) . .
O11 C34 Mn2 178.3(4) . .
C36 C35 Sm2 74.5(3) . .
C36 C35 C39 107.9(4) . .
C36 C35 C40 126.8(5) . .
C39 C35 Sm2 73.9(3) . .
C39 C35 C40 124.3(5) . .
C40 C35 Sm2 126.4(4) . .
C35 C36 Sm2 75.5(3) . .
C35 C36 C41 125.6(5) . .
C37 C36 Sm2 73.9(3) . .
C37 C36 C35 107.8(4) . .
C37 C36 C41 126.4(4) . .
C41 C36 Sm2 121.4(3) . .
C36 C37 Sm2 76.2(2) . .
C36 C37 C38 108.4(4) . .
C36 C37 C42 125.9(4) . .
C38 C37 Sm2 74.6(2) . .
C38 C37 C42 125.3(5) . .
C42 C37 Sm2 121.1(3) . .
C37 C38 Sm2 74.9(2) . .
C37 C38 C43 124.5(5) . .
C39 C38 Sm2 75.7(3) . .
C39 C38 C37 108.0(4) . .
C39 C38 C43 127.4(5) . .
C43 C38 Sm2 118.5(3) . .
C35 C39 Sm2 76.0(3) . .
C35 C39 C44 124.4(5) . .
C38 C39 Sm2 74.3(2) . .
C38 C39 C35 108.1(4) . .
C38 C39 C44 127.3(5) . .
C44 C39 Sm2 120.9(3) . .
C46A C45A Sm2 74.46(15) . .
C46A C45A C50A 126.0 . .
C49A C45A Sm2 73.58(16) . .
C49A C45A C46A 108.0 . .
C49A C45A C50A 126.0 . .
C50A C45A Sm2 117.96(15) . .
C45A C46A Sm2 76.50(15) . .
C45A C46A C47A 108.0 . .
C45A C46A C51A 126.0 . .
C47A C46A Sm2 72.72(16) . .
C47A C46A C51A 126.0 . .
C51A C46A Sm2 116.81(15) . .
C46A C47A Sm2 77.76(16) . .
C46A C47A C48A 107.9 . .
C46A C47A C52A 126.0 . .
C48A C47A Sm2 74.49(16) . .
C48A C47A C52A 126.0 . .
C52A C47A Sm2 114.08(15) . .
C47A C48A Sm2 75.54(15) . .
C47A C48A C53A 126.0 . .
C49A C48A Sm2 77.37(16) . .
C49A C48A C47A 108.0 . .
C49A C48A C53A 126.0 . .
C53A C48A Sm2 113.51(16) . .
C45A C49A Sm2 77.28(16) . .
C45A C49A C54A 126.0 . .
C48A C49A Sm2 72.94(16) . .
C48A C49A C45A 108.0 . .
C48A C49A C54A 126.0 . .
C54A C49A Sm2 115.97(15) . .
C45B C46B Sm2 74.50(17) . .
C45B C46B C47B 108.0 . .
C45B C46B C51B 126.0 . .
C47B C46B Sm2 74.30(16) . .
C47B C46B C51B 126.0 . .
C51B C46B Sm2 117.25(16) . .
C46B C45B Sm2 75.54(16) . .
C46B C45B C49B 108.0 . .
C46B C45B C50B 126.1 . .
C49B C45B Sm2 73.84(16) . .
C49B C45B C50B 125.9 . .
C50B C45B Sm2 116.68(16) . .
C46B C47B Sm2 75.70(16) . .
C46B C47B C52B 126.0 . .
C48B C47B Sm2 73.88(16) . .
C48B C47B C46B 108.0 . .
C48B C47B C52B 126.0 . .
C52B C47B Sm2 116.42(17) . .
C47B C48B Sm2 75.90(16) . .
C47B C48B C49B 108.0 . .
C47B C48B C53B 126.0 . .
C49B C48B Sm2 74.94(17) . .
C49B C48B C53B 126.0 . .
C53B C48B Sm2 115.43(16) . .
C45B C49B Sm2 75.95(16) . .
C45B C49B C48B 108.0 . .
C45B C49B C54B 126.0 . .
C48B C49B Sm2 74.67(17) . .
C48B C49B C54B 126.0 . .
C54B C49B Sm2 115.52(16) . .
C56 C55A O12 107.8(9) . .
O12 C55B C56 105.8(10) . .
C55A C56 C57A 107.5(8) . .
C57B C56 C55B 108.6(8) . .
C58A C57A C56 108.1(10) . .
C56 C57B C58B 108.3(9) . .
C57A C58A O12 106.4(10) . .
O12 C58B C57B 108.7(10) . .
C63 O14 C66 109.9(10) . .
O14 C63 C64 111.3(8) . .
C63 C64 C65 100.5(7) . .
C66 C65 C64 101.5(8) . .
O14 C66 C65 112.0(9) . .
C59 O13 C62 110(2) . .
O13 C59 C60 107.7(18) . .
C59 C60 C61 103.9(14) . .
C62 C61 C60 103.6(15) . .
O13 C62 C61 102.4(19) . .

loop_
_geom_bond_atom_site_label_1
_geom_bond_atom_site_label_2
_geom_bond_distance
_geom_bond_site_symmetry_2
Sm1 O1 2.463(3) .
Sm1 O6 2.518(3) .
Sm1 O7 2.449(3) .
Sm1 C6 2.712(5) .
Sm1 C7 2.723(5) .
Sm1 C8 2.714(5) .
Sm1 C10 2.727(4) .
Sm1 C16 2.708(5) .
Sm1 C17 2.708(5) .
Sm1 C18 2.733(5) .
Sm1 C19 2.733(5) .
Sm1 C20 2.708(5) .
Sm2 O2 2.474(3) 1_445
Sm2 O8 2.458(3) .
Sm2 O12 2.555(3) .
Sm2 C36 2.740(4) .
Sm2 C37 2.711(4) .
Sm2 C38 2.707(4) .
Sm2 C39 2.725(4) .
Sm2 C47A 2.742(5) .
Sm2 C48A 2.728(5) .
Sm2 C47B 2.746(5) .
Sm2 C48B 2.720(5) .
Sm2 C49B 2.723(6) .
Mn1 C1 1.776(5) .
Mn1 C2 1.785(4) .
Mn1 C3 1.827(5) .
Mn1 C4 1.837(6) .
Mn1 C5 1.832(6) .
Mn2 C30 1.762(4) .
Mn2 C31 1.772(4) .
Mn2 C32 1.831(5) .
Mn2 C33 1.834(5) .
Mn2 C34 1.845(5) .
O1 C1 1.171(5) .
O2 C2 1.165(5) .
O3 C3 1.156(6) .
O4 C4 1.139(7) .
O5 C5 1.149(6) .
O6 C26 1.453(6) .
O6 C29 1.439(6) .
O7 C30 1.184(5) .
O8 C31 1.181(5) .
O9 C32 1.149(6) .
O10 C33 1.144(6) .
O11 C34 1.136(6) .
O12 C55A 1.511(14) .
O12 C55B 1.467(15) .
O12 C58A 1.468(13) .
O12 C58B 1.410(13) .
C6 C7 1.412(7) .
C6 C10 1.419(6) .
C6 C11 1.501(7) .
C7 C8 1.425(7) .
C7 C12 1.520(6) .
C8 C9 1.407(6) .
C8 C13 1.504(7) .
C9 C10 1.408(7) .
C9 C14 1.508(6) .
C10 C15 1.508(6) .
C16 C17 1.424(6) .
C16 C20 1.405(7) .
C16 C21 1.509(7) .
C17 C18 1.415(7) .
C17 C22 1.509(7) .
C18 C19 1.423(6) .
C18 C23 1.500(7) .
C19 C20 1.415(7) .
C19 C24 1.511(7) .
C20 C25 1.512(6) .
C26 C27 1.498(7) .
C27 C28 1.512(8) .
C28 C29 1.464(7) .
C35 C36 1.421(6) .
C35 C39 1.423(7) .
C35 C40 1.497(8) .
C36 C37 1.408(7) .
C36 C41 1.504(7) .
C37 C38 1.423(6) .
C37 C42 1.499(6) .
C38 C39 1.405(7) .
C38 C43 1.512(7) .
C39 C44 1.511(6) .
C45A C46A 1.414(3) .
C45A C49A 1.414(3) .
C45A C50A 1.503(3) .
C46A C47A 1.414(3) .
C46A C51A 1.503(3) .
C47A C48A 1.415(3) .
C47A C52A 1.503(3) .
C48A C49A 1.413(3) .
C48A C53A 1.504(3) .
C49A C54A 1.504(3) .
C46B C45B 1.426(3) .
C46B C47B 1.426(3) .
C46B C51B 1.517(3) .
C45B C49B 1.427(3) .
C45B C50B 1.516(3) .
C47B C48B 1.425(3) .
C47B C52B 1.517(3) .
C48B C49B 1.427(3) .
C48B C53B 1.516(3) .
C49B C54B 1.515(3) .
C55A C56 1.406(15) .
C55B C56 1.489(16) .
C56 C57A 1.510(14) .
C56 C57B 1.365(12) .
C57A C58A 1.432(18) .
C57B C58B 1.473(17) .
O14 C63 1.311(11) .
O14 C66 1.329(11) .
C63 C64 1.537(12) .
C64 C65 1.558(14) .
C65 C66 1.467(13) .
O13 C59 1.37(3) .
O13 C62 1.44(3) .
C59 C60 1.517(16) .
C60 C61 1.521(18) .
C61 C62 1.514(17) .
